data_4111562
loop_
_publ_author_name
'Kibum Kim'
'Katherine E. Plass'
'Adam J. Matzger'

_publ_contact_author_address
;Adam J. Matzger
Assistant Professor of Chemistry & Macromolecular Science and Engineering
Department of Chemistry
930 N. University
University of Michigan
Ann Arbor, MI 48109-1055
;
_publ_contact_author_email matzger@umich.edu
_publ_contact_author_fax (734)-615-8553
_publ_contact_author_name 'Adam J. Matzger'
_publ_contact_author_phone (734)-615-6627
_publ_section_title
;
 Structure of and Competitive Adsorption in Alkyl Dicarbamate
 Two-Dimensional Crystals
;
_journal_name_full 'Journal of the American Chemical Society'
_journal_page_first 4879
_journal_page_last 4887
_journal_paper_doi 10.1021/ja043028+
_journal_volume 127
_journal_year 2005
_chemical_formula_moiety 'C23 H46 N2 O4'
_chemical_formula_sum 'C23 H46 N2 O4'
_chemical_formula_weight 414.62
_chemical_name_common '8-5-8 dicarbamate'
_chemical_name_systematic 1,5-Bis-(N-octyl-carbamoyloxy)-pentane
_space_group_IT_number 2
_symmetry_cell_setting triclinic
_symmetry_Int_Tables_number 2
_symmetry_space_group_name_Hall '-P 1'
_symmetry_space_group_name_H-M 'P -1'
_atom_sites_solution_hydrogens geom
_atom_sites_solution_primary direct
_atom_sites_solution_secondary difmap
_audit_creation_date 2004-07-20T14:37:52-00:00
_audit_creation_method 'WinGX routine CIF_UPDATE'
_cell_angle_alpha 84.402(14)
_cell_angle_beta 88.068(14)
_cell_angle_gamma 83.793(14)
_cell_formula_units_Z 2
_cell_length_a 5.048(4)
_cell_length_b 10.359(9)
_cell_length_c 23.59(2)
_cell_measurement_reflns_used 893
_cell_measurement_temperature 150(2)
_cell_measurement_theta_max 25.9
_cell_measurement_theta_min 3.99
_cell_volume 1220.2(18)
_computing_cell_refinement 'Bruker SMART'
_computing_data_collection 'Bruker SMART'
_computing_data_reduction 'Bruker SAINT'
_computing_structure_refinement 'SHELXL-97 (Sheldrick, 1997)'
_computing_structure_solution SIR2002
_diffrn_ambient_temperature 150(2)
_diffrn_measured_fraction_theta_full 0.981
_diffrn_measured_fraction_theta_max 0.981
_diffrn_measurement_device_type 'CCD area detector'
_diffrn_measurement_method 'phi and omega scans'
_diffrn_radiation_monochromator graphite
_diffrn_radiation_probe x-ray
_diffrn_radiation_type MoK\a
_diffrn_radiation_wavelength 0.71073
_diffrn_reflns_av_R_equivalents 0.0915
_diffrn_reflns_av_unetI/netI 0.1495
_diffrn_reflns_limit_h_max 6
_diffrn_reflns_limit_h_min -6
_diffrn_reflns_limit_k_max 12
_diffrn_reflns_limit_k_min -12
_diffrn_reflns_limit_l_max 28
_diffrn_reflns_limit_l_min -28
_diffrn_reflns_number 11077
_diffrn_reflns_theta_full 26.48
_diffrn_reflns_theta_max 26.48
_diffrn_reflns_theta_min 3.12
_exptl_absorpt_coefficient_mu 0.076
_exptl_absorpt_correction_type none
_exptl_crystal_colour colorless
_exptl_crystal_density_diffrn 1.128
_exptl_crystal_description 'thin plate'
_exptl_crystal_F_000 460
_exptl_crystal_size_max 0.68
_exptl_crystal_size_mid 0.44
_exptl_crystal_size_min 0.04
_refine_diff_density_max 1.028
_refine_diff_density_min -0.443
_refine_diff_density_rms 0.143
_refine_ls_extinction_method none
_refine_ls_goodness_of_fit_ref 1.307
_refine_ls_hydrogen_treatment mixed
_refine_ls_matrix_type full
_refine_ls_number_parameters 262
_refine_ls_number_reflns 4956
_refine_ls_number_restraints 0
_refine_ls_restrained_S_all 1.307
_refine_ls_R_factor_all 0.2346
_refine_ls_R_factor_gt 0.1554
_refine_ls_shift/su_max 0
_refine_ls_shift/su_mean 0
_refine_ls_structure_factor_coef Fsqd
_refine_ls_weighting_details 'calc w=1/[\s^2^(Fo^2^)+(0.2000P)^2^+0.0000P] where P=(Fo^2^+2Fc^2^)/3'
_refine_ls_weighting_scheme calc
_refine_ls_wR_factor_gt 0.4002
_refine_ls_wR_factor_ref 0.4349
_reflns_number_gt 2415
_reflns_number_total 4956
_reflns_threshold_expression >2sigma(I)
_cod_data_source_file ja0430282Bsi20041118_064557.cif
_cod_data_source_block kk232
_cod_original_cell_volume 1220.3(18)
_cod_database_code 4111562

loop_
_symmetry_equiv_pos_as_xyz
'x, y, z'
'-x, -y, -z'

loop_
_atom_site_label
_atom_site_type_symbol
_atom_site_fract_x
_atom_site_fract_y
_atom_site_fract_z
_atom_site_U_iso_or_equiv
_atom_site_adp_type
_atom_site_occupancy
_atom_site_symmetry_multiplicity
_atom_site_calc_flag
_atom_site_refinement_flags
O1 O 1.0672(9) -0.0802(4) -0.1464(2) 0.0358(13) Uani 1 1 d .
O2 O 0.7025(9) 0.0150(4) -0.10136(19) 0.0336(13) Uani 1 1 d .
O4 O 0.8939(10) 0.5868(5) 0.1460(2) 0.0407(14) Uani 1 1 d .
O5 O 0.5781(9) 0.4893(4) 0.10539(19) 0.0337(13) Uani 1 1 d .
N6 N 0.4562(11) 0.6313(5) 0.1669(2) 0.0314(14) Uani 1 1 d .
H6 H 0.2981 0.6128 0.161 0.038 Uiso 1 1 calc R
C7 C 0.6610(12) 0.5731(6) 0.1406(3) 0.0236(14) Uani 1 1 d .
C8 C 0.1418(13) -0.5306(7) -0.3757(3) 0.0328(17) Uani 1 1 d .
H8A H 0.0404 -0.5761 -0.346 0.039 Uiso 1 1 calc R
H8B H 0.0298 -0.4538 -0.3908 0.039 Uiso 1 1 calc R
C9 C 0.8707(13) 0.0924(6) -0.0737(3) 0.0307(16) Uani 1 1 d .
H9A H 0.9498 0.1533 -0.1014 0.037 Uiso 1 1 calc R
H9B H 1.0122 0.037 -0.0539 0.037 Uiso 1 1 calc R
C10 C 0.3209(13) -0.3996(6) -0.3023(3) 0.0315(16) Uani 1 1 d .
H10A H 0.2236 -0.4463 -0.2721 0.038 Uiso 1 1 calc R
H10B H 0.2045 -0.324 -0.317 0.038 Uiso 1 1 calc R
C11 C -0.0026(13) 0.9101(7) 0.3079(3) 0.0334(17) Uani 1 1 d .
H11A H -0.0898 0.8348 0.3232 0.04 Uiso 1 1 calc R
H11B H -0.1143 0.9568 0.2783 0.04 Uiso 1 1 calc R
C12 C 0.2609(13) 0.8630(7) 0.2813(3) 0.0321(17) Uani 1 1 d .
H12A H 0.3764 0.8191 0.3108 0.039 Uiso 1 1 calc R
H12B H 0.3449 0.9375 0.264 0.039 Uiso 1 1 calc R
C13 C 0.3886(13) -0.4877(6) -0.3498(3) 0.0305(16) Uani 1 1 d .
H13A H 0.501 -0.5646 -0.3349 0.037 Uiso 1 1 calc R
H13B H 0.4896 -0.4419 -0.3795 0.037 Uiso 1 1 calc R
C14 C 0.7338(14) -0.2210(7) -0.2042(3) 0.0347(18) Uani 1 1 d .
H14A H 0.8338 -0.297 -0.185 0.042 Uiso 1 1 calc R
H14B H 0.8489 -0.1824 -0.2334 0.042 Uiso 1 1 calc R
C15 C 0.8307(13) -0.0677(6) -0.1385(3) 0.0238(14) Uani 1 1 d .
C16 C 0.4911(13) -0.2616(6) -0.2315(3) 0.0280(16) Uani 1 1 d .
H16A H 0.3818 -0.3038 -0.2022 0.034 Uiso 1 1 calc R
H16B H 0.3859 -0.1842 -0.2483 0.034 Uiso 1 1 calc R
C17 C 0.5642(13) -0.3537(6) -0.2771(3) 0.0288(16) Uani 1 1 d .
H17A H 0.677 -0.429 -0.2608 0.035 Uiso 1 1 calc R
H17B H 0.6656 -0.3099 -0.3074 0.035 Uiso 1 1 calc R
C18 C -0.2528(13) 1.0412(6) 0.3828(3) 0.0318(16) Uani 1 1 d .
H18A H -0.3354 0.9642 0.3977 0.038 Uiso 1 1 calc R
H18B H -0.3676 1.0883 0.3539 0.038 Uiso 1 1 calc R
C19 C 0.7796(13) 0.4185(6) 0.0732(3) 0.0289(16) Uani 1 1 d .
H19A H 0.9072 0.3679 0.0986 0.035 Uiso 1 1 calc R
H19B H 0.8738 0.4785 0.0479 0.035 Uiso 1 1 calc R
C20 C 0.0153(13) 0.9987(7) 0.3553(3) 0.0328(17) Uani 1 1 d .
H20A H 0.1313 0.9532 0.3844 0.039 Uiso 1 1 calc R
H20B H 0.0963 1.0757 0.3398 0.039 Uiso 1 1 calc R
C21 C 0.8291(14) 0.2574(6) -0.0011(3) 0.0327(16) Uani 1 1 d .
H21A H 0.975 0.2088 0.0201 0.039 Uiso 1 1 calc R
H21B H 0.9042 0.3198 -0.0287 0.039 Uiso 1 1 calc R
C22 C 0.6909(13) 0.1643(6) -0.0323(3) 0.0300(16) Uani 1 1 d .
H22A H 0.6183 0.1012 -0.0046 0.036 Uiso 1 1 calc R
H22B H 0.543 0.2128 -0.0528 0.036 Uiso 1 1 calc R
C23 C -0.2328(14) 1.1278(7) 0.4311(3) 0.0355(17) Uani 1 1 d .
H23A H -0.1242 1.0794 0.4608 0.043 Uiso 1 1 calc R
H23B H -0.1436 1.203 0.4166 0.043 Uiso 1 1 calc R
C24 C 0.2109(14) -0.6194(7) -0.4232(3) 0.0344(17) Uani 1 1 d .
H24A H 0.3134 -0.5742 -0.4528 0.041 Uiso 1 1 calc R
H24B H 0.3217 -0.6966 -0.408 0.041 Uiso 1 1 calc R
C25 C 0.6464(13) 0.3300(6) 0.0394(3) 0.0316(17) Uani 1 1 d .
H25A H 0.5053 0.3814 0.0177 0.038 Uiso 1 1 calc R
H25B H 0.5643 0.2671 0.0656 0.038 Uiso 1 1 calc R
C26 C 0.4949(14) 0.7282(7) 0.2067(3) 0.0345(18) Uani 1 1 d .
H26A H 0.5635 0.8036 0.186 0.041 Uiso 1 1 calc R
H26B H 0.6243 0.6909 0.2348 0.041 Uiso 1 1 calc R
C27 C 0.2318(13) 0.7701(6) 0.2364(3) 0.0315(17) Uani 1 1 d .
H27A H 0.1075 0.8123 0.2081 0.038 Uiso 1 1 calc R
H27B H 0.1575 0.6933 0.2542 0.038 Uiso 1 1 calc R
C28 C -0.0341(14) -0.6605(7) -0.4490(3) 0.043(2) Uani 1 1 d .
H28A H 0.0196 -0.716 -0.4785 0.065 Uiso 1 1 calc R
H28B H -0.1428 -0.5846 -0.4647 0.065 Uiso 1 1 calc R
H28C H -0.1343 -0.7071 -0.42 0.065 Uiso 1 1 calc R
C29 C -0.4983(14) 1.1740(7) 0.4565(3) 0.0407(19) Uani 1 1 d .
H29A H -0.4731 1.2284 0.4861 0.061 Uiso 1 1 calc R
H29B H -0.5855 1.1001 0.4721 0.061 Uiso 1 1 calc R
H29C H -0.6064 1.223 0.4274 0.061 Uiso 1 1 calc R
N5 N 0.6483(10) -0.1258(5) -0.1630(2) 0.0288(14) Uani 1 1 d .
H5 H 0.4818 -0.108 -0.1548 0.035 Uiso 1 1 calc R

loop_
_atom_site_aniso_label
_atom_site_aniso_U_11
_atom_site_aniso_U_22
_atom_site_aniso_U_33
_atom_site_aniso_U_23
_atom_site_aniso_U_13
_atom_site_aniso_U_12
O1 0.025(3) 0.042(3) 0.046(3) -0.028(2) -0.003(2) -0.005(2)
O2 0.031(3) 0.039(3) 0.037(3) -0.034(2) -0.002(2) -0.005(2)
O4 0.032(3) 0.046(3) 0.050(3) -0.032(3) 0.001(2) -0.009(2)
O5 0.028(3) 0.038(3) 0.041(3) -0.030(2) 0.000(2) -0.004(2)
N6 0.022(3) 0.037(3) 0.040(3) -0.027(3) 0.000(2) -0.004(2)
C7 0.022(4) 0.027(3) 0.025(3) -0.016(3) -0.001(3) -0.005(3)
C8 0.035(4) 0.040(4) 0.029(4) -0.025(3) -0.001(3) -0.011(3)
C9 0.034(4) 0.028(4) 0.036(4) -0.022(3) -0.005(3) -0.008(3)
C10 0.028(4) 0.036(4) 0.035(4) -0.023(3) -0.003(3) -0.002(3)
C11 0.031(4) 0.033(4) 0.041(4) -0.017(3) -0.003(3) -0.008(3)
C12 0.031(4) 0.035(4) 0.034(4) -0.020(3) -0.001(3) -0.007(3)
C13 0.030(4) 0.033(4) 0.034(4) -0.022(3) -0.005(3) -0.010(3)
C14 0.037(4) 0.037(4) 0.034(4) -0.030(3) 0.005(3) -0.002(3)
C15 0.023(4) 0.022(3) 0.029(4) -0.016(3) 0.005(3) -0.004(2)
C16 0.028(4) 0.030(4) 0.029(4) -0.024(3) 0.003(3) 0.000(3)
C17 0.032(4) 0.028(3) 0.029(4) -0.020(3) -0.002(3) -0.002(3)
C18 0.029(4) 0.037(4) 0.032(4) -0.018(3) -0.004(3) -0.005(3)
C19 0.025(4) 0.028(4) 0.036(4) -0.023(3) 0.007(3) 0.002(3)
C20 0.032(4) 0.036(4) 0.034(4) -0.022(3) 0.001(3) -0.005(3)
C21 0.037(4) 0.030(4) 0.037(4) -0.020(3) -0.004(3) -0.009(3)
C22 0.035(4) 0.024(3) 0.034(4) -0.021(3) -0.003(3) -0.003(3)
C23 0.036(4) 0.041(4) 0.033(4) -0.017(3) -0.002(3) -0.006(3)
C24 0.034(4) 0.038(4) 0.034(4) -0.022(3) -0.003(3) -0.002(3)
C25 0.034(4) 0.035(4) 0.031(4) -0.020(3) 0.000(3) -0.009(3)
C26 0.038(4) 0.036(4) 0.035(4) -0.025(3) -0.007(3) -0.012(3)
C27 0.035(4) 0.028(4) 0.035(4) -0.024(3) -0.009(3) 0.000(3)
C28 0.041(5) 0.049(5) 0.047(5) -0.035(4) 0.000(3) -0.010(3)
C29 0.039(4) 0.045(4) 0.044(5) -0.030(4) 0.006(3) -0.009(3)
N5 0.017(3) 0.036(3) 0.038(3) -0.025(3) 0.002(2) -0.005(2)

loop_
_atom_type_symbol
_atom_type_description
_atom_type_scat_dispersion_real
_atom_type_scat_dispersion_imag
_atom_type_scat_source
C C 0.0033 0.0016 'International Tables Vol C Tables 4.2.6.8 and 6.1.1.4'
H H 0 0 'International Tables Vol C Tables 4.2.6.8 and 6.1.1.4'
N N 0.0061 0.0033 'International Tables Vol C Tables 4.2.6.8 and 6.1.1.4'
O O 0.0106 0.006 'International Tables Vol C Tables 4.2.6.8 and 6.1.1.4'

loop_
_geom_angle_atom_site_label_1
_geom_angle_atom_site_label_2
_geom_angle_atom_site_label_3
_geom_angle
C15 O2 C9 115.8(5)
C7 O5 C19 117.0(5)
C7 N6 C26 120.4(5)
C7 N6 H6 119.8
C26 N6 H6 119.8
O4 C7 N6 127.0(5)
O4 C7 O5 122.7(5)
N6 C7 O5 110.3(5)
C24 C8 C13 112.9(6)
C24 C8 H8A 109
C13 C8 H8A 109
C24 C8 H8B 109
C13 C8 H8B 109
H8A C8 H8B 107.8
O2 C9 C22 105.7(5)
O2 C9 H9A 110.6
C22 C9 H9A 110.6
O2 C9 H9B 110.6
C22 C9 H9B 110.6
H9A C9 H9B 108.7
C13 C10 C17 113.6(5)
C13 C10 H10A 108.8
C17 C10 H10A 108.8
C13 C10 H10B 108.8
C17 C10 H10B 108.8
H10A C10 H10B 107.7
C12 C11 C20 114.8(5)
C12 C11 H11A 108.6
C20 C11 H11A 108.6
C12 C11 H11B 108.6
C20 C11 H11B 108.6
H11A C11 H11B 107.5
C11 C12 C27 112.4(5)
C11 C12 H12A 109.1
C27 C12 H12A 109.1
C11 C12 H12B 109.1
C27 C12 H12B 109.1
H12A C12 H12B 107.8
C10 C13 C8 113.1(5)
C10 C13 H13A 109
C8 C13 H13A 109
C10 C13 H13B 109
C8 C13 H13B 109
H13A C13 H13B 107.8
N5 C14 C16 109.7(5)
N5 C14 H14A 109.7
C16 C14 H14A 109.7
N5 C14 H14B 109.7
C16 C14 H14B 109.7
H14A C14 H14B 108.2
O1 C15 N5 128.0(5)
O1 C15 O2 123.5(5)
N5 C15 O2 108.5(5)
C17 C16 C14 112.8(5)
C17 C16 H16A 109
C14 C16 H16A 109
C17 C16 H16B 109
C14 C16 H16B 109
H16A C16 H16B 107.8
C16 C17 C10 112.6(5)
C16 C17 H17A 109.1
C10 C17 H17A 109.1
C16 C17 H17B 109.1
C10 C17 H17B 109.1
H17A C17 H17B 107.8
C20 C18 C23 113.5(5)
C20 C18 H18A 108.9
C23 C18 H18A 108.9
C20 C18 H18B 108.9
C23 C18 H18B 108.9
H18A C18 H18B 107.7
O5 C19 C25 108.0(5)
O5 C19 H19A 110.1
C25 C19 H19A 110.1
O5 C19 H19B 110.1
C25 C19 H19B 110.1
H19A C19 H19B 108.4
C18 C20 C11 113.8(5)
C18 C20 H20A 108.8
C11 C20 H20A 108.8
C18 C20 H20B 108.8
C11 C20 H20B 108.8
H20A C20 H20B 107.7
C25 C21 C22 113.1(6)
C25 C21 H21A 109
C22 C21 H21A 109
C25 C21 H21B 109
C22 C21 H21B 109
H21A C21 H21B 107.8
C9 C22 C21 113.7(6)
C9 C22 H22A 108.8
C21 C22 H22A 108.8
C9 C22 H22B 108.8
C21 C22 H22B 108.8
H22A C22 H22B 107.7
C29 C23 C18 113.3(5)
C29 C23 H23A 108.9
C18 C23 H23A 108.9
C29 C23 H23B 108.9
C18 C23 H23B 108.9
H23A C23 H23B 107.7
C28 C24 C8 112.6(6)
C28 C24 H24A 109.1
C8 C24 H24A 109.1
C28 C24 H24B 109.1
C8 C24 H24B 109.1
H24A C24 H24B 107.8
C19 C25 C21 114.6(6)
C19 C25 H25A 108.6
C21 C25 H25A 108.6
C19 C25 H25B 108.6
C21 C25 H25B 108.6
H25A C25 H25B 107.6
N6 C26 C27 110.1(5)
N6 C26 H26A 109.6
C27 C26 H26A 109.6
N6 C26 H26B 109.6
C27 C26 H26B 109.6
H26A C26 H26B 108.2
C12 C27 C26 112.9(5)
C12 C27 H27A 109
C26 C27 H27A 109
C12 C27 H27B 109
C26 C27 H27B 109
H27A C27 H27B 107.8
C24 C28 H28A 109.5
C24 C28 H28B 109.5
H28A C28 H28B 109.5
C24 C28 H28C 109.5
H28A C28 H28C 109.5
H28B C28 H28C 109.5
C23 C29 H29A 109.5
C23 C29 H29B 109.5
H29A C29 H29B 109.5
C23 C29 H29C 109.5
H29A C29 H29C 109.5
H29B C29 H29C 109.5
C15 N5 C14 119.4(5)
C15 N5 H5 120.3
C14 N5 H5 120.3

loop_
_geom_bond_atom_site_label_1
_geom_bond_atom_site_label_2
_geom_bond_distance
O1 C15 1.197(7)
O2 C15 1.383(6)
O2 C9 1.440(7)
O4 C7 1.212(8)
O5 C7 1.364(6)
O5 C19 1.430(7)
N6 C7 1.309(8)
N6 C26 1.470(7)
N6 H6 0.86
C8 C24 1.524(8)
C8 C13 1.533(8)
C8 H8A 0.97
C8 H8B 0.97
C9 C22 1.507(8)
C9 H9A 0.97
C9 H9B 0.97
C10 C13 1.521(7)
C10 C17 1.522(8)
C10 H10A 0.97
C10 H10B 0.97
C11 C12 1.504(9)
C11 C20 1.526(8)
C11 H11A 0.97
C11 H11B 0.97
C12 C27 1.520(7)
C12 H12A 0.97
C12 H12B 0.97
C13 H13A 0.97
C13 H13B 0.97
C14 N5 1.474(7)
C14 C16 1.520(9)
C14 H14A 0.97
C14 H14B 0.97
C15 N5 1.329(7)
C16 C17 1.517(7)
C16 H16A 0.97
C16 H16B 0.97
C17 H17A 0.97
C17 H17B 0.97
C18 C20 1.522(9)
C18 C23 1.529(8)
C18 H18A 0.97
C18 H18B 0.97
C19 C25 1.498(8)
C19 H19A 0.97
C19 H19B 0.97
C20 H20A 0.97
C20 H20B 0.97
C21 C25 1.502(8)
C21 C22 1.509(7)
C21 H21A 0.97
C21 H21B 0.97
C22 H22A 0.97
C22 H22B 0.97
C23 C29 1.499(9)
C23 H23A 0.97
C23 H23B 0.97
C24 C28 1.516(9)
C24 H24A 0.97
C24 H24B 0.97
C25 H25A 0.97
C25 H25B 0.97
C26 C27 1.522(9)
C26 H26A 0.97
C26 H26B 0.97
C27 H27A 0.97
C27 H27B 0.97
C28 H28A 0.96
C28 H28B 0.96
C28 H28C 0.96
C29 H29A 0.96
C29 H29B 0.96
C29 H29C 0.96
N5 H5 0.86

loop_
_geom_torsion_atom_site_label_1
_geom_torsion_atom_site_label_2
_geom_torsion_atom_site_label_3
_geom_torsion_atom_site_label_4
_geom_torsion
C26 N6 C7 O4 2.1(11)
C26 N6 C7 O5 -179.0(5)
C19 O5 C7 O4 -1.4(9)
C19 O5 C7 N6 179.6(5)
C15 O2 C9 C22 -175.2(5)
C20 C11 C12 C27 177.3(6)
C17 C10 C13 C8 -178.6(6)
C24 C8 C13 C10 -179.7(6)
C9 O2 C15 O1 2.9(9)
C9 O2 C15 N5 -176.2(6)
N5 C14 C16 C17 176.6(6)
C14 C16 C17 C10 177.1(6)
C13 C10 C17 C16 177.6(6)
C7 O5 C19 C25 178.1(5)
C23 C18 C20 C11 178.9(6)
C12 C11 C20 C18 -178.0(6)
O2 C9 C22 C21 -176.8(6)
C25 C21 C22 C9 179.0(6)
C20 C18 C23 C29 177.6(6)
C13 C8 C24 C28 -179.5(6)
O5 C19 C25 C21 174.6(6)
C22 C21 C25 C19 177.2(6)
C7 N6 C26 C27 -173.8(6)
C11 C12 C27 C26 176.5(6)
N6 C26 C27 C12 175.8(6)
O1 C15 N5 C14 1.7(11)
O2 C15 N5 C14 -179.2(5)
C16 C14 N5 C15 -173.2(6)

loop_
_cod_related_entry_id
_cod_related_entry_database
_cod_related_entry_code
1 ChemSpider 30660444
